data_7061094
loop_
_publ_author_name
'Leitner, Zden\<ek'
'C\'isa\<rov\'a, Ivana'
'\<St\<epni\<cka, Petr'

_publ_section_title
;
 Coordination behaviour of a hybrid phosphinoguanidine ligand
;
_journal_issue 3
_journal_name_full 'New Journal of Chemistry'
_journal_page_first 1060
_journal_page_last 1071
_journal_paper_doi 10.1039/D1NJ05237C
_journal_volume 46
_journal_year 2022
_chemical_formula_moiety 'C25 H31 N3 P, Cl'
_chemical_formula_sum 'C25 H31 Cl N3 P'
_chemical_formula_weight 439.95
_space_group_crystal_system orthorhombic
_space_group_IT_number 19
_space_group_name_Hall 'P 2ac 2ab'
_space_group_name_H-M_alt 'P 21 21 21'
_atom_sites_solution_hydrogens mixed
_atom_sites_solution_primary direct
_atom_sites_solution_secondary difmap
_audit_creation_method SHELXL-2017/1
_audit_update_record
;
2021-11-01 deposited with the CCDC.	2021-12-02 downloaded from the CCDC.
;
_cell_angle_alpha 90
_cell_angle_beta 90
_cell_angle_gamma 90
_cell_formula_units_Z 4
_cell_length_a 10.1489(4)
_cell_length_b 12.9048(4)
_cell_length_c 19.8932(8)
_cell_measurement_reflns_used 9867
_cell_measurement_temperature 130(2)
_cell_measurement_theta_max 27.51
_cell_measurement_theta_min 2.59
_cell_volume 2605.40(17)
_computing_cell_refinement 'SAINT V8.38A (Bruker AXS Inc., 2017)'
_computing_data_collection 'Bruker Instrument Service vV6.2.10'
_computing_data_reduction 'SAINT V8.38A (Bruker AXS Inc., 2017)'
_computing_molecular_graphics 'PLATON (Spek, 2017)'
_computing_publication_material 'PLATON (Spek, 2017)'
_computing_structure_refinement 'SHELXL-2017/1 (Sheldrick, 2017)'
_computing_structure_solution 'SHELXT 2014/5 (Sheldrick, 2014)'
_diffrn_ambient_temperature 130(2)
_diffrn_measured_fraction_theta_full 0.997
_diffrn_measured_fraction_theta_max 0.998
_diffrn_measurement_device_type 'Bruker D8 VENTURE Kappa Duo PHOTON 100 CMOS'
_diffrn_measurement_method '\f and \w scans'
_diffrn_radiation_monochromator 'Quazar Mo multilayer optic'
_diffrn_radiation_source 'I\mS micro-focus sealed tube'
_diffrn_radiation_type MoK\a
_diffrn_radiation_wavelength 0.71073
_diffrn_reflns_av_R_equivalents 0.0212
_diffrn_reflns_av_unetI/netI 0.0202
_diffrn_reflns_Laue_measured_fraction_full 0.997
_diffrn_reflns_Laue_measured_fraction_max 0.998
_diffrn_reflns_limit_h_max 13
_diffrn_reflns_limit_h_min -13
_diffrn_reflns_limit_k_max 15
_diffrn_reflns_limit_k_min -16
_diffrn_reflns_limit_l_max 25
_diffrn_reflns_limit_l_min -25
_diffrn_reflns_number 26308
_diffrn_reflns_point_group_measured_fraction_full 0.998
_diffrn_reflns_point_group_measured_fraction_max 0.998
_diffrn_reflns_theta_full 25.242
_diffrn_reflns_theta_max 27.511
_diffrn_reflns_theta_min 2.585
_exptl_absorpt_coefficient_mu 0.223
_exptl_absorpt_correction_T_max 0.92
_exptl_absorpt_correction_T_min 0.89
_exptl_absorpt_correction_type multi-scan
_exptl_absorpt_process_details 'SADABS-2016/2 - Bruker AXS'
_exptl_crystal_colour colourless
_exptl_crystal_density_diffrn 1.122
_exptl_crystal_description prism
_exptl_crystal_F_000 936
_exptl_crystal_size_max 0.45
_exptl_crystal_size_mid 0.38
_exptl_crystal_size_min 0.37
_refine_diff_density_max 0.192
_refine_diff_density_min -0.151
_refine_diff_density_rms 0.031
_refine_ls_abs_structure_details
;
 Flack x determined using 2470 quotients [(I+)-(I-)]/[(I+)+(I-)]
 (Parsons, Flack and Wagner, Acta Cryst. B69 (2013) 249-259).
;
_refine_ls_abs_structure_Flack -0.022(12)
_refine_ls_extinction_coef 0.0124(12)
_refine_ls_extinction_expression Fc^*^=kFc[1+0.001xFc^2^\l^3^/sin(2\q)]^-1/4^
_refine_ls_extinction_method 'SHELXL-2017/1 (Sheldrick 2017)'
_refine_ls_goodness_of_fit_ref 1.063
_refine_ls_hydrogen_treatment constr
_refine_ls_matrix_type full
_refine_ls_number_parameters 276
_refine_ls_number_reflns 5970
_refine_ls_number_restraints 0
_refine_ls_restrained_S_all 1.063
_refine_ls_R_factor_all 0.0257
_refine_ls_R_factor_gt 0.0242
_refine_ls_shift/su_max 0.001
_refine_ls_shift/su_mean 0.000
_refine_ls_structure_factor_coef Fsqd
_refine_ls_weighting_details 'w=1/[\s^2^(Fo^2^)+(0.0286P)^2^+0.4640P] where P=(Fo^2^+2Fc^2^)/3'
_refine_ls_weighting_scheme calc
_refine_ls_wR_factor_gt 0.0590
_refine_ls_wR_factor_ref 0.0599
_reflns_Friedel_coverage 0.777
_reflns_Friedel_fraction_full 0.999
_reflns_Friedel_fraction_max 0.998
_reflns_number_gt 5772
_reflns_number_total 5970
_reflns_threshold_expression 'I > 2\s(I)'
_cod_data_source_file d1nj05237c2.cif
_cod_data_source_block zl61
_cod_depositor_comments 'Adding full bibliography for 7061094--7061104.cif.'
_cod_database_code 7061094
_shelx_shelxl_version_number 2017/1
_shelx_space_group_comment
;
The symmetry employed for this shelxl refinement is uniquely defined
by the following loop, which should always be used as a source of
symmetry information in preference to the above space-group names.
They are only intended as comments.
;
_shelx_estimated_absorpt_t_min 0.906
_shelx_estimated_absorpt_t_max 0.922

loop_
_space_group_symop_operation_xyz
'x, y, z'
'-x+1/2, -y, z+1/2'
'-x, y+1/2, -z+1/2'
'x+1/2, -y+1/2, -z'

loop_
_atom_site_label
_atom_site_type_symbol
_atom_site_fract_x
_atom_site_fract_y
_atom_site_fract_z
_atom_site_U_iso_or_equiv
_atom_site_adp_type
_atom_site_occupancy
_atom_site_site_symmetry_order
_atom_site_calc_flag
_atom_site_refinement_flags_posn
_atom_site_refinement_flags_adp
_atom_site_refinement_flags_occupancy
_atom_site_disorder_assembly
_atom_site_disorder_group
Cl1 Cl 0.63004(4) 0.48992(3) 0.30793(2) 0.02291(9) Uani 1 1 d . . . . .
P P 0.34754(4) 0.51559(3) 0.46416(2) 0.01925(9) Uani 1 1 d . . . . .
N1 N 0.38832(12) 0.64039(10) 0.34172(6) 0.0191(3) Uani 1 1 d . . . . .
H1N H 0.454147 0.595829 0.345147 0.023 Uiso 1 1 d R U . . .
N2 N 0.53713(13) 0.71354(10) 0.26901(7) 0.0225(3) Uani 1 1 d . . . . .
H2N H 0.576766 0.654675 0.273168 0.027 Uiso 1 1 d R U . . .
N3 N 0.35094(14) 0.80712(10) 0.29848(6) 0.0225(3) Uani 1 1 d . . . . .
H3N H 0.370469 0.855306 0.267311 0.027 Uiso 1 1 d R U . . .
C1 C 0.42441(15) 0.72255(11) 0.30233(7) 0.0188(3) Uani 1 1 d . . . . .
C2 C 0.25939(15) 0.59564(12) 0.34193(8) 0.0181(3) Uani 1 1 d . . . . .
C3 C 0.22570(15) 0.53121(12) 0.39627(7) 0.0187(3) Uani 1 1 d . . . . .
C4 C 0.10361(16) 0.48134(13) 0.39453(8) 0.0247(3) Uani 1 1 d . . . . .
H4 H 0.079625 0.436472 0.430363 0.030 Uiso 1 1 calc R U . . .
C5 C 0.01642(15) 0.49599(13) 0.34143(9) 0.0281(3) Uani 1 1 d . . . . .
H5 H -0.066229 0.461432 0.341032 0.034 Uiso 1 1 calc R U . . .
C6 C 0.05104(17) 0.56134(13) 0.28917(9) 0.0271(4) Uani 1 1 d . . . . .
H6 H -0.009032 0.572681 0.253292 0.033 Uiso 1 1 calc R U . . .
C7 C 0.17229(16) 0.61029(12) 0.28867(8) 0.0233(3) Uani 1 1 d . . . . .
H7 H 0.196079 0.653780 0.252103 0.028 Uiso 1 1 calc R U . . .
C8 C 0.27502(19) 0.41166(13) 0.51466(9) 0.0287(4) Uani 1 1 d . . . . .
C9 C 0.1873(2) 0.42610(17) 0.56722(10) 0.0420(5) Uani 1 1 d . . . . .
H9 H 0.159098 0.494111 0.578468 0.050 Uiso 1 1 calc R U . . .
C10 C 0.1402(3) 0.3418(2) 0.60370(12) 0.0591(7) Uani 1 1 d . . . . .
H10 H 0.080194 0.352683 0.639657 0.071 Uiso 1 1 calc R U . . .
C11 C 0.1799(3) 0.2432(2) 0.58804(15) 0.0687(8) Uani 1 1 d . . . . .
H11 H 0.147450 0.185914 0.613016 0.082 Uiso 1 1 calc R U . . .
C12 C 0.2671(4) 0.22753(19) 0.53596(18) 0.0753(9) Uani 1 1 d . . . . .
H12 H 0.293688 0.159158 0.524587 0.090 Uiso 1 1 calc R U . . .
C13 C 0.3166(3) 0.31168(16) 0.49984(13) 0.0519(6) Uani 1 1 d . . . . .
H13 H 0.378946 0.300537 0.464967 0.062 Uiso 1 1 calc R U . . .
C14 C 0.31457(15) 0.63260(12) 0.51384(7) 0.0184(3) Uani 1 1 d . . . . .
C15 C 0.19509(16) 0.68582(13) 0.51567(8) 0.0237(3) Uani 1 1 d . . . . .
H15 H 0.122058 0.660602 0.490681 0.028 Uiso 1 1 calc R U . . .
C16 C 0.18199(18) 0.77561(14) 0.55382(9) 0.0275(4) Uani 1 1 d . . . . .
H16 H 0.099964 0.811032 0.554945 0.033 Uiso 1 1 calc R U . . .
C17 C 0.28792(18) 0.81363(13) 0.59018(8) 0.0273(4) Uani 1 1 d . . . . .
H17 H 0.279145 0.875637 0.615526 0.033 Uiso 1 1 calc R U . . .
C18 C 0.40651(17) 0.76084(14) 0.58937(8) 0.0275(4) Uani 1 1 d . . . . .
H18 H 0.478994 0.785913 0.614828 0.033 Uiso 1 1 calc R U . . .
C19 C 0.41964(16) 0.67119(13) 0.55135(8) 0.0233(3) Uani 1 1 d . . . . .
H19 H 0.501575 0.635590 0.550899 0.028 Uiso 1 1 calc R U . . .
C20 C 0.61152(17) 0.79741(13) 0.23584(9) 0.0289(4) Uani 1 1 d . . . . .
H20 H 0.552850 0.832057 0.202283 0.035 Uiso 1 1 calc R U . . .
C21 C 0.7254(2) 0.74658(18) 0.19877(13) 0.0524(6) Uani 1 1 d . . . . .
H21A H 0.783091 0.711707 0.231168 0.079 Uiso 1 1 calc R U . . .
H21B H 0.775677 0.799581 0.174531 0.079 Uiso 1 1 calc R U . . .
H21C H 0.690950 0.695688 0.166717 0.079 Uiso 1 1 calc R U . . .
C22 C 0.6594(2) 0.87799(15) 0.28590(11) 0.0401(5) Uani 1 1 d . . . . .
H22A H 0.583750 0.907250 0.309945 0.060 Uiso 1 1 calc R U . . .
H22B H 0.705792 0.933352 0.261900 0.060 Uiso 1 1 calc R U . . .
H22C H 0.719422 0.845324 0.318135 0.060 Uiso 1 1 calc R U . . .
C23 C 0.25626(17) 0.84207(13) 0.34986(8) 0.0261(4) Uani 1 1 d . . . . .
H23 H 0.222209 0.780297 0.374749 0.031 Uiso 1 1 calc R U . . .
C24 C 0.1420(2) 0.89473(18) 0.31405(11) 0.0469(5) Uani 1 1 d . . . . .
H24A H 0.175501 0.952361 0.286889 0.070 Uiso 1 1 calc R U . . .
H24B H 0.079395 0.921188 0.347377 0.070 Uiso 1 1 calc R U . . .
H24C H 0.097648 0.844566 0.284813 0.070 Uiso 1 1 calc R U . . .
C25 C 0.3257(2) 0.91370(17) 0.39923(11) 0.0462(5) Uani 1 1 d . . . . .
H25A H 0.397305 0.876002 0.421479 0.069 Uiso 1 1 calc R U . . .
H25B H 0.262553 0.937896 0.433031 0.069 Uiso 1 1 calc R U . . .
H25C H 0.362007 0.973324 0.374988 0.069 Uiso 1 1 calc R U . . .

loop_
_atom_site_aniso_label
_atom_site_aniso_U_11
_atom_site_aniso_U_22
_atom_site_aniso_U_33
_atom_site_aniso_U_23
_atom_site_aniso_U_13
_atom_site_aniso_U_12
Cl1 0.02569(18) 0.01530(16) 0.02774(18) -0.00449(13) -0.00180(14) 0.00110(14)
P 0.02174(18) 0.01760(17) 0.01841(17) 0.00151(14) 0.00119(14) 0.00145(15)
N1 0.0164(6) 0.0178(6) 0.0231(6) 0.0051(5) -0.0008(5) 0.0012(5)
N2 0.0208(6) 0.0189(6) 0.0277(7) 0.0073(5) 0.0028(5) 0.0029(5)
N3 0.0251(6) 0.0197(6) 0.0226(6) 0.0062(5) 0.0017(6) 0.0034(6)
C1 0.0201(7) 0.0185(7) 0.0179(7) 0.0021(6) -0.0027(6) -0.0005(6)
C2 0.0173(7) 0.0166(7) 0.0205(7) -0.0027(6) 0.0002(6) 0.0024(6)
C3 0.0212(7) 0.0164(7) 0.0185(7) -0.0032(5) 0.0011(5) 0.0011(6)
C4 0.0257(7) 0.0210(7) 0.0274(8) -0.0045(6) 0.0045(6) -0.0042(7)
C5 0.0203(7) 0.0265(8) 0.0375(9) -0.0110(7) -0.0007(6) -0.0034(7)
C6 0.0247(8) 0.0257(8) 0.0310(9) -0.0090(7) -0.0088(7) 0.0029(7)
C7 0.0274(8) 0.0216(7) 0.0209(7) -0.0021(6) -0.0021(6) 0.0027(6)
C8 0.0369(9) 0.0231(8) 0.0260(8) 0.0070(7) -0.0025(7) -0.0034(7)
C9 0.0540(13) 0.0380(10) 0.0341(10) 0.0080(8) 0.0098(9) -0.0112(10)
C10 0.0722(17) 0.0618(15) 0.0434(12) 0.0205(11) 0.0100(12) -0.0224(15)
C11 0.087(2) 0.0503(14) 0.0683(17) 0.0374(13) -0.0061(15) -0.0246(14)
C12 0.104(2) 0.0277(11) 0.095(2) 0.0243(13) 0.001(2) -0.0026(13)
C13 0.0712(16) 0.0255(9) 0.0590(14) 0.0100(9) 0.0091(12) 0.0030(10)
C14 0.0200(7) 0.0201(7) 0.0151(7) 0.0005(5) 0.0019(5) -0.0005(6)
C15 0.0198(7) 0.0293(8) 0.0220(8) -0.0025(6) -0.0017(6) 0.0017(6)
C16 0.0267(8) 0.0302(8) 0.0255(8) -0.0017(7) 0.0013(7) 0.0085(7)
C17 0.0340(9) 0.0247(8) 0.0231(8) -0.0044(6) 0.0044(7) -0.0003(7)
C18 0.0243(8) 0.0327(9) 0.0253(8) -0.0069(7) -0.0008(6) -0.0055(7)
C19 0.0187(7) 0.0274(8) 0.0238(8) -0.0005(6) -0.0003(6) 0.0015(6)
C20 0.0248(8) 0.0272(8) 0.0348(9) 0.0152(7) 0.0039(7) 0.0012(7)
C21 0.0398(11) 0.0465(12) 0.0710(15) 0.0277(12) 0.0291(11) 0.0093(10)
C22 0.0354(10) 0.0326(9) 0.0523(12) 0.0186(8) -0.0111(9) -0.0128(8)
C23 0.0293(9) 0.0220(8) 0.0270(8) 0.0060(6) 0.0057(7) 0.0064(7)
C24 0.0352(10) 0.0580(13) 0.0475(11) 0.0260(10) 0.0158(9) 0.0254(10)
C25 0.0571(13) 0.0367(10) 0.0449(11) -0.0128(9) 0.0132(10) -0.0051(10)

loop_
_atom_type_symbol
_atom_type_description
_atom_type_scat_dispersion_real
_atom_type_scat_dispersion_imag
_atom_type_scat_source
C C 0.0033 0.0016 'International Tables Vol C Tables 4.2.6.8 and 6.1.1.4'
H H 0.0000 0.0000 'International Tables Vol C Tables 4.2.6.8 and 6.1.1.4'
Cl Cl 0.1484 0.1585 'International Tables Vol C Tables 4.2.6.8 and 6.1.1.4'
N N 0.0061 0.0033 'International Tables Vol C Tables 4.2.6.8 and 6.1.1.4'
P P 0.1023 0.0942 'International Tables Vol C Tables 4.2.6.8 and 6.1.1.4'

loop_
_geom_angle_atom_site_label_1
_geom_angle_atom_site_label_2
_geom_angle_atom_site_label_3
_geom_angle
_geom_angle_site_symmetry_1
_geom_angle_site_symmetry_3
_geom_angle_publ_flag
C8 P C14 103.53(8) . . ?
C8 P C3 102.28(8) . . ?
C14 P C3 100.51(7) . . ?
C1 N1 C2 124.02(13) . . ?
C1 N1 H1N 110.2 . . ?
C2 N1 H1N 115.4 . . ?
C1 N2 C20 126.87(13) . . ?
C1 N2 H2N 115.5 . . ?
C20 N2 H2N 116.7 . . ?
C1 N3 C23 125.41(13) . . ?
C1 N3 H3N 119.0 . . ?
C23 N3 H3N 114.2 . . ?
N3 C1 N2 121.92(14) . . ?
N3 C1 N1 121.40(14) . . ?
N2 C1 N1 116.67(13) . . ?
C7 C2 C3 120.72(14) . . ?
C7 C2 N1 121.58(14) . . ?
C3 C2 N1 117.61(13) . . ?
C4 C3 C2 117.99(14) . . ?
C4 C3 P 124.27(12) . . ?
C2 C3 P 117.72(11) . . ?
C5 C4 C3 121.36(15) . . ?
C5 C4 H4 119.3 . . ?
C3 C4 H4 119.3 . . ?
C6 C5 C4 119.46(15) . . ?
C6 C5 H5 120.3 . . ?
C4 C5 H5 120.3 . . ?
C7 C6 C5 120.63(15) . . ?
C7 C6 H6 119.7 . . ?
C5 C6 H6 119.7 . . ?
C6 C7 C2 119.82(15) . . ?
C6 C7 H7 120.1 . . ?
C2 C7 H7 120.1 . . ?
C9 C8 C13 118.69(18) . . ?
C9 C8 P 125.02(14) . . ?
C13 C8 P 116.23(16) . . ?
C8 C9 C10 120.6(2) . . ?
C8 C9 H9 119.7 . . ?
C10 C9 H9 119.7 . . ?
C11 C10 C9 120.4(2) . . ?
C11 C10 H10 119.8 . . ?
C9 C10 H10 119.8 . . ?
C10 C11 C12 119.8(2) . . ?
C10 C11 H11 120.1 . . ?
C12 C11 H11 120.1 . . ?
C11 C12 C13 120.3(3) . . ?
C11 C12 H12 119.9 . . ?
C13 C12 H12 119.9 . . ?
C8 C13 C12 120.3(2) . . ?
C8 C13 H13 119.9 . . ?
C12 C13 H13 119.9 . . ?
C19 C14 C15 118.39(14) . . ?
C19 C14 P 116.29(12) . . ?
C15 C14 P 125.31(12) . . ?
C16 C15 C14 120.51(15) . . ?
C16 C15 H15 119.7 . . ?
C14 C15 H15 119.7 . . ?
C17 C16 C15 120.36(16) . . ?
C17 C16 H16 119.8 . . ?
C15 C16 H16 119.8 . . ?
C18 C17 C16 119.65(15) . . ?
C18 C17 H17 120.2 . . ?
C16 C17 H17 120.2 . . ?
C17 C18 C19 120.02(16) . . ?
C17 C18 H18 120.0 . . ?
C19 C18 H18 120.0 . . ?
C18 C19 C14 121.06(15) . . ?
C18 C19 H19 119.5 . . ?
C14 C19 H19 119.5 . . ?
N2 C20 C22 111.87(15) . . ?
N2 C20 C21 106.83(14) . . ?
C22 C20 C21 111.73(18) . . ?
N2 C20 H20 108.8 . . ?
C22 C20 H20 108.8 . . ?
C21 C20 H20 108.8 . . ?
C20 C21 H21A 109.5 . . ?
C20 C21 H21B 109.5 . . ?
H21A C21 H21B 109.5 . . ?
C20 C21 H21C 109.5 . . ?
H21A C21 H21C 109.5 . . ?
H21B C21 H21C 109.5 . . ?
C20 C22 H22A 109.5 . . ?
C20 C22 H22B 109.5 . . ?
H22A C22 H22B 109.5 . . ?
C20 C22 H22C 109.5 . . ?
H22A C22 H22C 109.5 . . ?
H22B C22 H22C 109.5 . . ?
N3 C23 C24 107.99(14) . . ?
N3 C23 C25 109.36(15) . . ?
C24 C23 C25 112.58(17) . . ?
N3 C23 H23 108.9 . . ?
C24 C23 H23 108.9 . . ?
C25 C23 H23 108.9 . . ?
C23 C24 H24A 109.5 . . ?
C23 C24 H24B 109.5 . . ?
H24A C24 H24B 109.5 . . ?
C23 C24 H24C 109.5 . . ?
H24A C24 H24C 109.5 . . ?
H24B C24 H24C 109.5 . . ?
C23 C25 H25A 109.5 . . ?
C23 C25 H25B 109.5 . . ?
H25A C25 H25B 109.5 . . ?
C23 C25 H25C 109.5 . . ?
H25A C25 H25C 109.5 . . ?
H25B C25 H25C 109.5 . . ?

loop_
_geom_bond_atom_site_label_1
_geom_bond_atom_site_label_2
_geom_bond_distance
_geom_bond_site_symmetry_2
_geom_bond_publ_flag
P C8 1.8303(17) . ?
P C14 1.8354(16) . ?
P C3 1.8421(16) . ?
N1 C1 1.3684(19) . ?
N1 C2 1.430(2) . ?
N1 H1N 0.8841 . ?
N2 C1 1.327(2) . ?
N2 C20 1.475(2) . ?
N2 H2N 0.8635 . ?
N3 C1 1.324(2) . ?
N3 C23 1.474(2) . ?
N3 H3N 0.9002 . ?
C2 C7 1.393(2) . ?
C2 C3 1.406(2) . ?
C3 C4 1.397(2) . ?
C4 C5 1.391(2) . ?
C4 H4 0.9500 . ?
C5 C6 1.384(3) . ?
C5 H5 0.9500 . ?
C6 C7 1.383(2) . ?
C6 H6 0.9500 . ?
C7 H7 0.9500 . ?
C8 C9 1.386(3) . ?
C8 C13 1.389(3) . ?
C9 C10 1.392(3) . ?
C9 H9 0.9500 . ?
C10 C11 1.370(4) . ?
C10 H10 0.9500 . ?
C11 C12 1.377(5) . ?
C11 H11 0.9500 . ?
C12 C13 1.396(3) . ?
C12 H12 0.9500 . ?
C13 H13 0.9500 . ?
C14 C19 1.393(2) . ?
C14 C15 1.394(2) . ?
C15 C16 1.391(2) . ?
C15 H15 0.9500 . ?
C16 C17 1.385(3) . ?
C16 H16 0.9500 . ?
C17 C18 1.383(2) . ?
C17 H17 0.9500 . ?
C18 C19 1.389(2) . ?
C18 H18 0.9500 . ?
C19 H19 0.9500 . ?
C20 C22 1.519(3) . ?
C20 C21 1.520(3) . ?
C20 H20 1.0000 . ?
C21 H21A 0.9800 . ?
C21 H21B 0.9800 . ?
C21 H21C 0.9800 . ?
C22 H22A 0.9800 . ?
C22 H22B 0.9800 . ?
C22 H22C 0.9800 . ?
C23 C24 1.521(3) . ?
C23 C25 1.522(3) . ?
C23 H23 1.0000 . ?
C24 H24A 0.9800 . ?
C24 H24B 0.9800 . ?
C24 H24C 0.9800 . ?
C25 H25A 0.9800 . ?
C25 H25B 0.9800 . ?
C25 H25C 0.9800 . ?
